data_7251843
loop_
_publ_author_name
'Pinz\'on-Vanegas, Cristian'
'Villa-Rivera, Jorge J.'
'S\'anchez-Mendieta, V\'ictor'
'Mart\'inez-Otero, Diego'
'Barroso-Flores, Joaqu\'in'
'Vilchis-Nestor, Alfredo R.'
'Lifante-Pedrola, Gin\'es'
'Amo-Ochoa, Pilar'
'Dorazco-Gonz\'alez, Alejandro'

_publ_section_title
;
 Structural studies, thermochromic luminescent properties and
 crystal-to-crystal transformation of a double-stranded
 CuI--I-bisquinoline coordination polymer
;
_journal_issue 19
_journal_name_full 'RSC Advances'
_journal_page_first 17158
_journal_page_last 17175
_journal_paper_doi 10.1039/D6RA01043A
_journal_volume 16
_journal_year 2026
_chemical_formula_moiety 'C25 H17 Cu I N5 O2, 1[CH3CN]'
_chemical_formula_sum 'C27 H20 Cu I N6 O2'
_chemical_formula_weight 650.93
_chemical_name_systematic 'CuI-L5 293K'
_space_group_crystal_system monoclinic
_space_group_IT_number 15
_space_group_name_Hall '-C 2yc'
_space_group_name_H-M_alt 'C 1 2/c 1'
_atom_sites_solution_hydrogens geom
_atom_sites_solution_primary dual
_audit_creation_date 2025-06-05
_audit_creation_method
;
Olex2 1.5-ac6-020
(compiled 2024.02.14 svn.r2f8d729c for Rigaku Oxford Diffraction, GUI svn.r6966)
;
_audit_update_record
;
2025-09-18 deposited with the CCDC.	2026-03-26 downloaded from the CCDC.
;
_cell_angle_alpha 90
_cell_angle_beta 96.7230(10)
_cell_angle_gamma 90
_cell_formula_units_Z 8
_cell_length_a 54.3406(7)
_cell_length_b 11.9630(2)
_cell_length_c 7.55950(10)
_cell_measurement_reflns_used 17217
_cell_measurement_temperature 293.00(10)
_cell_measurement_theta_max 78.2130
_cell_measurement_theta_min 3.2660
_cell_volume 4880.46(12)
_computing_cell_refinement 'CrysAlisPro 1.171.43.144a (Rigaku OD, 2024)'
_computing_data_collection 'CrysAlisPro system (CCD 43.144a (release 23-01-2025))'
_computing_data_reduction 'CrysAlisPro 1.171.43.144a (Rigaku OD, 2024)'
_computing_molecular_graphics 'Olex2 1.5-ac6-020 (Dolomanov et al., 2009)'
_computing_publication_material 'Olex2 1.5-ac6-020 (Dolomanov et al., 2009)'
_computing_structure_refinement 'SHELXL 2018/3 (Sheldrick, 2015)'
_computing_structure_solution 'SHELXT  (Sheldrick, 2015)'
_diffrn_ambient_environment air
_diffrn_ambient_temperature 293.00(10)
_diffrn_detector 'Hybrid Pixel Array Detector'
_diffrn_detector_area_resol_mean 10.0000
_diffrn_detector_type 'HyPix-Arc 100'
_diffrn_measured_fraction_theta_full 0.999
_diffrn_measured_fraction_theta_max 0.991
_diffrn_measurement_details
;
List of Runs (angles in degrees, time in seconds):

  # Type    Start    End  Width  t~exp~   \w     \q     \k     \f   Frames
#--------------------------------------------------------------------------
  1  \w    -15.00  86.00   0.50    0.05    --   50.73 -96.00-176.00  202
  2  \w    -86.00  15.00   0.50    0.05    --  -51.36  96.00 -67.00  202
  3  \w   -105.00 -21.00   0.50    0.05    --  -87.44  96.00 -67.00  168
  4  \w   -153.00 -85.00   0.50    0.05    --  -87.44 -96.00-176.00  136
  5  \w     91.00 168.00   0.50    0.05    --  102.45  96.00 -67.00  154
  6  \w     37.00  96.00   0.50    0.05    --  102.45 -96.00-176.00  118
  7  \w     34.00 124.00   0.50    0.05    --   50.73  57.00-180.00  180
  8  \w    -23.00  29.00   0.50    0.05    --   50.73 -19.00  60.00  104
  9  \w    -21.00  23.00   0.50    0.05    --  -51.36  19.00 -90.00   88
 10  \w   -119.00 -75.00   0.50    0.05    --  -51.36-125.00 -30.00   88
 11  \w   -153.00-119.00   0.50    0.05    --  -87.44 -95.00-150.00   68
 12  \w    -48.00 -22.00   0.50    0.05    --  -87.44  61.00 -60.00   52
 13  \w    -41.00 -16.00   0.50    0.05    --  -87.44  45.00 150.00   50
 14  \w   -113.00 -86.00   0.50    0.05    --  -87.44 -95.00-150.00   54
 15  \w   -158.00-132.00   0.50    0.05    --  -87.44-125.00  90.00   52
 16  \w    -40.00 -13.00   0.50    0.05    --  -87.44  45.00-120.00   54
 17  \w    -47.00 -13.00   0.50    0.05    --  -87.44  45.00 120.00   68
 18  \w   -158.00 -75.00   0.50    0.05    --  -87.44-125.00 120.00  166
 19  \w    -47.00 -13.00   0.50    0.05    --  -87.44  45.00-150.00   68
 20  \w     27.00  53.00   0.50    0.05    --  102.45 -45.00  90.00   52
 21  \w     35.00  74.00   0.50    0.05    --  102.45 -61.00-180.00   78
 22  \w     26.00  53.00   0.50    0.05    --  102.45 -45.00-120.00   54
 23  \w     46.00  72.00   0.50    0.05    --  102.45 -61.00  60.00   52
 24  \w     26.00  51.00   0.50    0.05    --  102.45 -45.00  60.00   50
 25  \w     29.00  75.00   0.50    0.05    --  102.45 -61.00  30.00   92
 26  \w     26.00  51.00   0.50    0.05    --  102.45 -45.00 150.00   50
 27  \w     26.00  54.00   0.50    0.05    --  102.45 -45.00 -90.00   56
 28  \w     27.00  52.00   0.50    0.05    --  102.45 -45.00-150.00   50
 29  \w     47.00  98.00   0.50    0.05    --  102.45 -95.00 -90.00  102
 30  \w     49.00  75.00   0.50    0.05    --  102.45 -61.00 -30.00   52
 31  \w     47.00  72.00   0.50    0.05    --  102.53 -96.00-176.00   50
 32  \w   -110.00 -84.00   0.50    0.05    --  -51.77 -57.00-150.00   52
 33  \w     37.00  63.00   0.50    0.05    --  102.53 -61.00 150.00   52
 34  \w     43.00  72.00   0.50    0.05    --  102.53 -61.00 -90.00   58
 35  \w    153.00 178.00   0.50    0.05    --  107.25  12.00 -67.99   50
 36  \w     89.00 156.00   0.50    0.05    --  107.25  87.00  75.37  134
 37  \w    136.00 167.00   0.50    0.05    --  107.25  -3.00  -0.37   62
 38  \w     82.00 108.00   0.50    0.05    --  107.25 -83.00-135.30   52
 39  \w    108.00 133.00   0.50    0.05    --  107.25 -79.00 108.49   50
 40  \w     72.00 106.00   0.50    0.05    --  107.25 -88.00 -62.58   68
 41  \w    111.00 137.00   0.50    0.05    --  107.25 -88.00 -62.58   52
 42  \w     63.00 126.00   0.50    0.05    --  107.25  17.00 124.56  126
 43  \w     92.00 126.00   0.50    0.05    --  107.25 168.00 -90.69   68
 44  \w     54.00  79.00   0.50    0.05    --  107.25 -88.00-104.47   50
 45  \w     67.00  92.00   0.50    0.05    --  107.25  18.00  27.48   50
 46  \w     44.00  90.00   0.50    0.05    --  107.25 -79.00 122.92   92
 47  \w    103.00 137.00   0.50    0.05    --  107.25  18.00  27.48   68
 48  \w     83.00 115.00   0.50    0.05    --  107.25 -82.00  70.08   64
 49  \w     48.00  91.00   0.50    0.05    --  107.25 -83.00 -33.56   86
 50  \w    110.00 135.00   0.50    0.05    --  107.25 -83.00 -33.56   50
 51  \w     45.00  70.00   0.50    0.05    --  107.25 -79.00 108.49   50
 52  \w     42.00  73.00   0.50    0.05    --  107.25 -83.00-135.30   62
 53  \w     49.00  74.00   0.50    0.05    --  107.25 -85.00-120.51   50
 54  \w     49.00  75.00   0.50    0.05    --  107.25  13.00 -99.11   52
 55  \w    102.00 127.00   0.50    0.05    --  107.25  13.00 -99.11   50
 56  \w    135.00 170.00   0.50    0.05    --  107.25  13.00 -99.11   70
 57  \w    111.00 137.00   0.50    0.05    --  107.25  12.00 -67.99   52
 58  \w     97.00 138.00   0.50    0.05    --  107.25 -87.00 162.14   82
 59  \w     59.00  85.00   0.50    0.05    --  107.25 -87.00   3.25   52
 60  \w     62.00  87.00   0.50    0.05    --  107.25  17.00 159.66   50
 61  \w     51.00  76.00   0.50    0.05    --  107.25  12.00 -67.99   50
 62  \w   -143.00-118.00   0.50    0.05    --  -87.33 -96.00-176.00   50
 63  \w     48.00  74.00   0.50    0.05    --  102.53 -61.00 120.00   52
 64  \w     29.00  54.00   0.50    0.05    --  102.53 -61.00   0.00   50
 65  \w     43.00  69.00   0.50    0.05    --  107.25 -84.00 -55.12   52
 66  \w     59.00  85.00   0.50    0.05    --  107.25   7.00-104.31   52
 67  \w    111.00 137.00   0.50    0.05    --  107.25   7.00-104.31   52
 68  \w     44.00  70.00   0.50    0.05    --  107.25-104.00-137.80   52
 69  \w     43.00  69.00   0.50    0.05    --  107.25 -83.00 -52.85   52
 70  \w     76.00 102.00   0.50    0.05    --  107.25 -84.00 -55.12   52
;
_diffrn_measurement_device 'four-circle diffractometer'
_diffrn_measurement_device_type 'XtaLAB Synergy R, HyPix-Arc 100'
_diffrn_measurement_method '\w scans'
_diffrn_orient_matrix_type 'CrysAlisPro convention (1999,Acta A55,543-557)'
_diffrn_orient_matrix_UB_11 -0.0239709703
_diffrn_orient_matrix_UB_12 -0.0647607043
_diffrn_orient_matrix_UB_13 -0.0621522946
_diffrn_orient_matrix_UB_21 0.0155019328
_diffrn_orient_matrix_UB_22 -0.1017367743
_diffrn_orient_matrix_UB_23 -0.0449240870
_diffrn_orient_matrix_UB_31 -0.0005696348
_diffrn_orient_matrix_UB_32 -0.0451083968
_diffrn_orient_matrix_UB_33 0.1903124779
_diffrn_radiation_monochromator mirror
_diffrn_radiation_probe x-ray
_diffrn_radiation_type 'Cu K\a'
_diffrn_radiation_wavelength 1.54184
_diffrn_reflns_av_R_equivalents 0.0581
_diffrn_reflns_av_unetI/netI 0.0274
_diffrn_reflns_Laue_measured_fraction_full 0.999
_diffrn_reflns_Laue_measured_fraction_max 0.991
_diffrn_reflns_limit_h_max 68
_diffrn_reflns_limit_h_min -67
_diffrn_reflns_limit_k_max 15
_diffrn_reflns_limit_k_min -14
_diffrn_reflns_limit_l_max 9
_diffrn_reflns_limit_l_min -6
_diffrn_reflns_number 45832
_diffrn_reflns_point_group_measured_fraction_full 0.999
_diffrn_reflns_point_group_measured_fraction_max 0.991
_diffrn_reflns_theta_full 67.684
_diffrn_reflns_theta_max 79.020
_diffrn_reflns_theta_min 3.276
_diffrn_source 'Rotating-anode X-ray tube'
_diffrn_source_type 'PhotonJet R (Cu) X-ray Source'
_exptl_absorpt_coefficient_mu 11.516
_exptl_absorpt_correction_T_max 1.000
_exptl_absorpt_correction_T_min 0.861
_exptl_absorpt_correction_type gaussian
_exptl_absorpt_process_details
;
CrysAlisPro 1.171.43.144a (Rigaku Oxford Diffraction, 2024)
Numerical absorption correction based on gaussian integration over
a multifaceted crystal model
Empirical absorption correction using spherical harmonics,
implemented in SCALE3 ABSPACK scaling algorithm.
;
_exptl_crystal_colour 'clear intense yellow'
_exptl_crystal_colour_lustre clear
_exptl_crystal_colour_modifier intense
_exptl_crystal_colour_primary yellow
_exptl_crystal_density_diffrn 1.772
_exptl_crystal_description prism
_exptl_crystal_F_000 2576
_exptl_crystal_recrystallization_method 'obtained from acetonitrile'
_exptl_crystal_size_max 0.139
_exptl_crystal_size_mid 0.032
_exptl_crystal_size_min 0.025
_refine_diff_density_max 3.231
_refine_diff_density_min -0.936
_refine_diff_density_rms 0.181
_refine_ls_extinction_method none
_refine_ls_goodness_of_fit_ref 1.053
_refine_ls_hydrogen_treatment constr
_refine_ls_matrix_type full
_refine_ls_number_parameters 308
_refine_ls_number_reflns 5231
_refine_ls_number_restraints 0
_refine_ls_restrained_S_all 1.053
_refine_ls_R_factor_all 0.0764
_refine_ls_R_factor_gt 0.0708
_refine_ls_shift/su_max 0.001
_refine_ls_shift/su_mean 0.000
_refine_ls_structure_factor_coef Fsqd
_refine_ls_weighting_details 'w=1/[\s^2^(Fo^2^)+(0.1006P)^2^+59.7850P] where P=(Fo^2^+2Fc^2^)/3'
_refine_ls_weighting_scheme calc
_refine_ls_wR_factor_gt 0.2000
_refine_ls_wR_factor_ref 0.2040
_reflns_Friedel_coverage 0.000
_reflns_number_gt 4547
_reflns_number_total 5231
_reflns_threshold_expression 'I > 2\s(I)'
_cod_data_source_file d6ra01043a3.cif
_cod_data_source_block 04446_293k
_cod_database_code 7251843
_shelx_shelxl_version_number 2018/3
_chemical_oxdiff_formula C25H17CuIN5O2
_chemical_oxdiff_usercomment 'CuI-L5 293K'
_shelx_space_group_comment
;
The symmetry employed for this shelxl refinement is uniquely defined
by the following loop, which should always be used as a source of
symmetry information in preference to the above space-group names.
They are only intended as comments.
;
_shelx_estimated_absorpt_t_max 0.762
_shelx_estimated_absorpt_t_min 0.297
_olex2_refinement_description
;
1. Fixed Uiso
 At 1.2 times of:
  All C(H) groups, All N(H) groups
2.a Aromatic/amide H refined with riding coordinates:
 N2(H2), N4(H4), C2(H2A), C3(H3), C4(H4A), C8(H8), C9(H9), C10(H10), C12(H12),
 C13(H13), C14(H14), C18(H18), C19(H19), C20(H20), C22(H22), C23(H23), C24(H24)
;
_smtbx_masks_special_details
;
A solvent mask was calculated and 154 electrons were 
found in a volume of 716 Angstrom^3^ in 1 void per unit cell. 
This is consistent with the presence of 
1[CH3CN] per Asymmetric Unit 
which account for 176 electrons 
per unit cell.
;
_smtbx_masks_void_probe_radius 1.2
_smtbx_masks_void_truncation_radius 1.2
_olex2_exptl_crystal_mounting_method 'placed on a MiTeGen micromount'
_olex2_submission_original_sample_id 04446_293K
_olex2_submission_special_instructions 'No special instructions were received'
_oxdiff_exptl_absorpt_empirical_details
;
Empirical correction (ABSPACK) includes:
- Absorption correction using spherical harmonics
- Frame scaling
- Detector area scaling
;
_oxdiff_exptl_absorpt_empirical_full_max 1.785
_oxdiff_exptl_absorpt_empirical_full_min 0.665

loop_
_space_group_symop_operation_xyz
'x, y, z'
'-x, y, -z+1/2'
'x+1/2, y+1/2, z'
'-x+1/2, y+1/2, -z+1/2'
'-x, -y, -z'
'x, -y, z-1/2'
'-x+1/2, -y+1/2, -z'
'x+1/2, -y+1/2, z-1/2'

loop_
_atom_site_label
_atom_site_type_symbol
_atom_site_fract_x
_atom_site_fract_y
_atom_site_fract_z
_atom_site_U_iso_or_equiv
_atom_site_adp_type
_atom_site_occupancy
_atom_site_site_symmetry_order
_atom_site_calc_flag
_atom_site_refinement_flags_posn
_atom_site_refinement_flags_adp
_atom_site_refinement_flags_occupancy
_atom_site_disorder_assembly
_atom_site_disorder_group
I1 I 0.500000 -0.09517(5) 0.250000 0.04205(19) Uani 1 2 d S T P . .
I2 I 0.500000 0.26502(6) 0.250000 0.0627(3) Uani 1 2 d S T P . .
Cu1 Cu 0.51915(2) 0.08141(11) 0.4072(2) 0.0737(5) Uani 1 1 d . . . . .
O1 O 0.65265(9) -0.1385(4) 0.8984(7) 0.0450(11) Uani 1 1 d . . . . .
O2 O 0.73473(10) 0.2959(5) 0.7667(10) 0.0690(18) Uani 1 1 d . . . . .
N1 N 0.68611(9) 0.1029(4) 0.7987(7) 0.0354(11) Uani 1 1 d . . . . .
N2 N 0.64040(9) 0.0058(5) 0.7133(8) 0.0401(12) Uani 1 1 d . . . . .
H2 H 0.645291 0.067873 0.671984 0.048 Uiso 1 1 calc R U . . .
N3 N 0.55532(10) 0.1116(5) 0.5011(9) 0.0457(13) Uani 1 1 d . . . . .
N4 N 0.69278(10) 0.3202(4) 0.7183(8) 0.0398(12) Uani 1 1 d . . . . .
H4 H 0.679156 0.282944 0.707939 0.048 Uiso 1 1 calc R U . . .
N5 N 0.64402(13) 0.6383(6) 0.4857(9) 0.0548(16) Uani 1 1 d . . . . .
C1 C 0.68291(11) -0.0041(5) 0.8383(8) 0.0334(12) Uani 1 1 d . . . . .
C2 C 0.70238(12) -0.0761(5) 0.8972(10) 0.0401(14) Uani 1 1 d . . . . .
H2A H 0.699298 -0.150051 0.925509 0.048 Uiso 1 1 calc R U . . .
C3 C 0.72653(12) -0.0348(6) 0.9126(10) 0.0454(16) Uani 1 1 d . . . . .
H3 H 0.739995 -0.081152 0.946765 0.054 Uiso 1 1 calc R U . . .
C4 C 0.72986(13) 0.0764(6) 0.8757(10) 0.0433(15) Uani 1 1 d . . . . .
H4A H 0.745621 0.107762 0.890111 0.052 Uiso 1 1 calc R U . . .
C5 C 0.70926(11) 0.1411(5) 0.8165(8) 0.0350(12) Uani 1 1 d . . . . .
C6 C 0.65704(12) -0.0522(5) 0.8198(8) 0.0353(12) Uani 1 1 d . . . . .
C7 C 0.61525(11) -0.0254(5) 0.6613(9) 0.0368(13) Uani 1 1 d . . . . .
C8 C 0.60794(13) -0.1340(6) 0.6437(11) 0.0474(16) Uani 1 1 d . . . . .
H8 H 0.619670 -0.190042 0.669317 0.057 Uiso 1 1 calc R U . . .
C9 C 0.58339(15) -0.1640(6) 0.5884(12) 0.0536(18) Uani 1 1 d . . . . .
H9 H 0.578781 -0.238895 0.582743 0.064 Uiso 1 1 calc R U . . .
C10 C 0.56607(14) -0.0819(6) 0.5423(11) 0.0481(17) Uani 1 1 d . . . . .
H10 H 0.549780 -0.101434 0.503041 0.058 Uiso 1 1 calc R U . . .
C11 C 0.57293(11) 0.0317(6) 0.5544(9) 0.0383(13) Uani 1 1 d . . . . .
C12 C 0.56202(14) 0.2162(6) 0.5170(12) 0.0539(19) Uani 1 1 d . . . . .
H12 H 0.550242 0.270202 0.479524 0.065 Uiso 1 1 calc R U . . .
C13 C 0.58548(14) 0.2527(6) 0.5858(12) 0.0516(18) Uani 1 1 d . . . . .
H13 H 0.588963 0.328750 0.594649 0.062 Uiso 1 1 calc R U . . .
C14 C 0.60334(13) 0.1761(6) 0.6401(11) 0.0466(16) Uani 1 1 d . . . . .
H14 H 0.618930 0.199170 0.690787 0.056 Uiso 1 1 calc R U . . .
C15 C 0.59783(11) 0.0608(5) 0.6183(9) 0.0347(12) Uani 1 1 d . . . . .
C16 C 0.71367(12) 0.2611(6) 0.7642(10) 0.0415(14) Uani 1 1 d . . . . .
C17 C 0.69066(13) 0.4361(5) 0.6854(9) 0.0388(14) Uani 1 1 d . . . . .
C18 C 0.70906(13) 0.5077(6) 0.7539(10) 0.0429(15) Uani 1 1 d . . . . .
H18 H 0.723611 0.480198 0.815642 0.052 Uiso 1 1 calc R U . . .
C19 C 0.70555(15) 0.6246(6) 0.7291(11) 0.0503(17) Uani 1 1 d . . . . .
H19 H 0.718065 0.673517 0.773752 0.060 Uiso 1 1 calc R U . . .
C20 C 0.68418(16) 0.6666(6) 0.6410(11) 0.0508(18) Uani 1 1 d . . . . .
H20 H 0.682227 0.743406 0.627030 0.061 Uiso 1 1 calc R U . . .
C21 C 0.66491(15) 0.5932(5) 0.5706(10) 0.0429(15) Uani 1 1 d . . . . .
C22 C 0.62654(16) 0.5698(8) 0.4192(12) 0.059(2) Uani 1 1 d . . . . .
H22 H 0.611941 0.601026 0.364084 0.071 Uiso 1 1 calc R U . . .
C23 C 0.62818(14) 0.4522(7) 0.4251(10) 0.0503(17) Uani 1 1 d . . . . .
H23 H 0.615144 0.408088 0.374151 0.060 Uiso 1 1 calc R U . . .
C24 C 0.64939(14) 0.4043(6) 0.5073(10) 0.0439(15) Uani 1 1 d . . . . .
H24 H 0.651254 0.327008 0.510143 0.053 Uiso 1 1 calc R U . . .
C25 C 0.66853(12) 0.4751(5) 0.5885(8) 0.0363(13) Uani 1 1 d . . . . .

loop_
_atom_site_aniso_label
_atom_site_aniso_U_11
_atom_site_aniso_U_22
_atom_site_aniso_U_33
_atom_site_aniso_U_23
_atom_site_aniso_U_13
_atom_site_aniso_U_12
I1 0.0390(3) 0.0431(3) 0.0435(3) 0.000 0.0028(2) 0.000
I2 0.0610(5) 0.0509(4) 0.0700(5) 0.000 -0.0190(4) 0.000
Cu1 0.0416(7) 0.0607(8) 0.1128(13) -0.0145(7) -0.0161(7) 0.0016(5)
O1 0.046(3) 0.034(2) 0.054(3) 0.005(2) 0.003(2) -0.004(2)
O2 0.036(3) 0.048(3) 0.123(6) 0.017(3) 0.010(3) -0.001(2)
N1 0.028(2) 0.033(3) 0.044(3) -0.002(2) 0.000(2) 0.0034(19)
N2 0.029(2) 0.036(3) 0.055(3) 0.009(2) 0.003(2) 0.000(2)
N3 0.030(3) 0.046(3) 0.060(4) -0.005(3) 0.001(2) 0.004(2)
N4 0.032(3) 0.029(3) 0.058(3) 0.006(2) 0.005(2) -0.004(2)
N5 0.060(4) 0.044(3) 0.061(4) 0.009(3) 0.009(3) 0.014(3)
C1 0.033(3) 0.033(3) 0.034(3) 0.001(2) 0.004(2) 0.006(2)
C2 0.035(3) 0.030(3) 0.054(4) 0.001(3) -0.002(3) 0.008(2)
C3 0.031(3) 0.038(3) 0.065(4) 0.008(3) -0.003(3) 0.011(3)
C4 0.031(3) 0.045(4) 0.054(4) 0.003(3) 0.003(3) 0.008(3)
C5 0.033(3) 0.035(3) 0.038(3) 0.003(2) 0.005(2) 0.003(2)
C6 0.038(3) 0.032(3) 0.036(3) 0.001(2) 0.006(2) 0.005(2)
C7 0.029(3) 0.038(3) 0.043(3) 0.003(3) 0.005(2) -0.002(2)
C8 0.042(4) 0.037(3) 0.062(4) 0.000(3) -0.002(3) 0.003(3)
C9 0.051(4) 0.031(3) 0.077(5) -0.004(3) -0.003(4) -0.008(3)
C10 0.039(4) 0.040(4) 0.063(5) -0.001(3) -0.002(3) -0.008(3)
C11 0.030(3) 0.040(3) 0.045(3) -0.003(3) 0.006(2) -0.001(2)
C12 0.040(4) 0.040(4) 0.078(5) -0.012(3) -0.012(3) 0.006(3)
C13 0.041(4) 0.037(3) 0.076(5) -0.007(3) 0.002(3) 0.003(3)
C14 0.034(3) 0.038(3) 0.067(5) -0.008(3) 0.000(3) -0.005(3)
C15 0.031(3) 0.033(3) 0.040(3) -0.002(2) 0.007(2) -0.001(2)
C16 0.031(3) 0.038(3) 0.055(4) 0.002(3) 0.004(3) 0.003(2)
C17 0.043(3) 0.031(3) 0.044(3) -0.002(3) 0.012(3) 0.000(3)
C18 0.039(3) 0.037(3) 0.053(4) -0.003(3) 0.008(3) -0.003(3)
C19 0.060(5) 0.033(3) 0.061(5) -0.010(3) 0.016(4) -0.009(3)
C20 0.068(5) 0.029(3) 0.059(4) -0.003(3) 0.021(4) -0.005(3)
C21 0.052(4) 0.031(3) 0.047(4) -0.001(3) 0.013(3) 0.006(3)
C22 0.048(4) 0.066(5) 0.062(5) 0.012(4) 0.005(4) 0.014(4)
C23 0.045(4) 0.053(4) 0.051(4) -0.001(3) -0.003(3) 0.001(3)
C24 0.046(4) 0.036(3) 0.050(4) 0.003(3) 0.005(3) 0.001(3)
C25 0.045(3) 0.026(3) 0.040(3) -0.002(2) 0.015(3) 0.000(2)

loop_
_atom_type_symbol
_atom_type_description
_atom_type_scat_dispersion_real
_atom_type_scat_dispersion_imag
_atom_type_scat_source
C C 0.0181 0.0091 'International Tables Vol C Tables 4.2.6.8 and 6.1.1.4'
H H 0.0000 0.0000 'International Tables Vol C Tables 4.2.6.8 and 6.1.1.4'
Cu Cu -1.9646 0.5888 'International Tables Vol C Tables 4.2.6.8 and 6.1.1.4'
I I -0.3257 6.8362 'International Tables Vol C Tables 4.2.6.8 and 6.1.1.4'
N N 0.0311 0.0180 'International Tables Vol C Tables 4.2.6.8 and 6.1.1.4'
O O 0.0492 0.0322 'International Tables Vol C Tables 4.2.6.8 and 6.1.1.4'

loop_
_exptl_crystal_face_index_h
_exptl_crystal_face_index_k
_exptl_crystal_face_index_l
_exptl_crystal_face_perp_dist
1 -1 0 0.0137
-1 1 0 0.0117
1 1 -1 0.0676
0 1 0 0.0137
1 -1 -1 0.0671
0 0 -1 0.0707
-1 -1 -1 0.0662
0 0 1 0.0645
-1 0 -1 0.0689
1 0 0 0.0129
-1 0 0 0.0129
1 -1 1 0.0554

loop_
_geom_angle_atom_site_label_1
_geom_angle_atom_site_label_2
_geom_angle_atom_site_label_3
_geom_angle
_geom_angle_site_symmetry_1
_geom_angle_site_symmetry_3
_geom_angle_publ_flag
Cu1 I1 Cu1 70.22(7) . 2_655 ?
Cu1 I1 Cu1 173.51(6) 6 5_656 ?
Cu1 I1 Cu1 73.17(6) 2_655 6 ?
Cu1 I1 Cu1 101.35(4) . 6 ?
Cu1 I1 Cu1 73.17(6) . 5_656 ?
Cu1 I1 Cu1 101.35(4) 2_655 5_656 ?
Cu1 I2 Cu1 68.13(6) 2_655 . ?
I1 Cu1 I1 106.83(6) . 5_656 ?
I1 Cu1 I2 110.82(6) . . ?
I1 Cu1 Cu1 115.01(8) 5_656 2_655 ?
I1 Cu1 Cu1 54.89(3) . 2_655 ?
I2 Cu1 I1 100.95(5) . 5_656 ?
I2 Cu1 Cu1 55.93(3) . 2_655 ?
N3 Cu1 I1 96.34(19) . 5_656 ?
N3 Cu1 I1 128.64(18) . . ?
N3 Cu1 I2 108.68(19) . . ?
N3 Cu1 Cu1 146.5(2) . 2_655 ?
C5 N1 C1 117.0(5) . . ?
C6 N2 C7 126.2(6) . . ?
C11 N3 Cu1 125.8(5) . . ?
C12 N3 Cu1 116.7(5) . . ?
C12 N3 C11 117.5(6) . . ?
C16 N4 C17 127.6(6) . . ?
C22 N5 C21 117.6(7) . . ?
N1 C1 C2 123.5(6) . . ?
N1 C1 C6 119.4(5) . . ?
C2 C1 C6 117.2(6) . . ?
C3 C2 C1 118.6(6) . . ?
C4 C3 C2 118.1(6) . . ?
C3 C4 C5 118.9(6) . . ?
N1 C5 C4 123.8(6) . . ?
N1 C5 C16 118.4(5) . . ?
C4 C5 C16 117.7(6) . . ?
O1 C6 N2 125.0(6) . . ?
O1 C6 C1 120.5(6) . . ?
N2 C6 C1 114.6(5) . . ?
C8 C7 N2 122.4(6) . . ?
C8 C7 C15 119.6(6) . . ?
C15 C7 N2 117.9(6) . . ?
C7 C8 C9 122.2(7) . . ?
C10 C9 C8 119.5(7) . . ?
C9 C10 C11 120.3(7) . . ?
N3 C11 C10 118.7(6) . . ?
N3 C11 C15 121.9(6) . . ?
C10 C11 C15 119.4(6) . . ?
N3 C12 C13 124.7(7) . . ?
C14 C13 C12 119.4(7) . . ?
C13 C14 C15 119.1(6) . . ?
C7 C15 C11 119.0(6) . . ?
C7 C15 C14 123.8(6) . . ?
C14 C15 C11 117.1(6) . . ?
O2 C16 N4 125.9(7) . . ?
O2 C16 C5 119.9(6) . . ?
N4 C16 C5 114.2(5) . . ?
N4 C17 C25 117.6(6) . . ?
C18 C17 N4 120.4(6) . . ?
C18 C17 C25 121.9(6) . . ?
C17 C18 C19 119.0(7) . . ?
C20 C19 C18 121.3(7) . . ?
C19 C20 C21 120.2(7) . . ?
N5 C21 C20 118.2(6) . . ?
N5 C21 C25 122.6(7) . . ?
C20 C21 C25 119.2(7) . . ?
N5 C22 C23 124.9(8) . . ?
C24 C23 C22 118.6(7) . . ?
C23 C24 C25 118.7(6) . . ?
C17 C25 C21 118.3(6) . . ?
C17 C25 C24 124.2(6) . . ?
C24 C25 C21 117.5(6) . . ?

loop_
_geom_bond_atom_site_label_1
_geom_bond_atom_site_label_2
_geom_bond_distance
_geom_bond_site_symmetry_2
_geom_bond_publ_flag
I1 Cu1 2.5823(14) . ?
I1 Cu1 2.9079(19) 5_656 ?
I1 Cu1 2.5823(14) 2_655 ?
I1 Cu1 2.9079(19) 6 ?
I2 Cu1 2.6515(16) . ?
I2 Cu1 2.6515(16) 2_655 ?
Cu1 Cu1 2.970(3) 2_655 ?
Cu1 N3 2.042(6) . ?
O1 C6 1.229(8) . ?
O2 C16 1.216(8) . ?
N1 C1 1.331(8) . ?
N1 C5 1.330(8) . ?
N2 C6 1.333(8) . ?
N2 C7 1.427(8) . ?
N3 C11 1.379(9) . ?
N3 C12 1.304(10) . ?
N4 C16 1.348(8) . ?
N4 C17 1.411(8) . ?
N5 C21 1.350(10) . ?
N5 C22 1.310(12) . ?
C1 C2 1.396(8) . ?
C1 C6 1.510(9) . ?
C2 C3 1.394(10) . ?
C3 C4 1.376(10) . ?
C4 C5 1.391(9) . ?
C5 C16 1.515(9) . ?
C7 C8 1.360(10) . ?
C7 C15 1.411(9) . ?
C8 C9 1.398(10) . ?
C9 C10 1.377(11) . ?
C10 C11 1.409(9) . ?
C11 C15 1.425(9) . ?
C12 C13 1.390(10) . ?
C13 C14 1.363(10) . ?
C14 C15 1.417(9) . ?
C17 C18 1.371(10) . ?
C17 C25 1.412(10) . ?
C18 C19 1.421(10) . ?
C19 C20 1.365(12) . ?
C20 C21 1.421(11) . ?
C21 C25 1.431(8) . ?
C22 C23 1.410(12) . ?
C23 C24 1.370(11) . ?
C24 C25 1.423(10) . ?

loop_
_geom_hbond_atom_site_label_D
_geom_hbond_atom_site_label_H
_geom_hbond_atom_site_label_A
_geom_hbond_distance_DH
_geom_hbond_distance_HA
_geom_hbond_distance_DA
_geom_hbond_angle_DHA
_geom_hbond_site_symmetry_A
_geom_hbond_publ_flag
N2 H2 O1 0.86 2.31 3.001(8) 137.2 6 yes
N4 H4 N1 0.86 2.28 2.703(7) 110.6 . yes
C8 H8 O1 0.93 2.42 2.918(9) 113.4 . yes
C10 H10 I1 0.93 3.13 3.993(8) 155.8 . yes
C12 H12 I2 0.93 3.06 3.766(7) 134.0 . yes
C18 H18 O2 0.93 2.33 2.888(9) 118.5 . yes

loop_
_geom_torsion_atom_site_label_1
_geom_torsion_atom_site_label_2
_geom_torsion_atom_site_label_3
_geom_torsion_atom_site_label_4
_geom_torsion
_geom_torsion_site_symmetry_1
_geom_torsion_site_symmetry_2
_geom_torsion_site_symmetry_3
_geom_torsion_site_symmetry_4
_geom_torsion_publ_flag
Cu1 N3 C11 C10 1.0(10) . . . . ?
Cu1 N3 C11 C15 180.0(5) . . . . ?
Cu1 N3 C12 C13 177.0(7) . . . . ?
N1 C1 C2 C3 -1.2(11) . . . . ?
N1 C1 C6 O1 -160.2(6) . . . . ?
N1 C1 C6 N2 20.3(8) . . . . ?
N1 C5 C16 O2 -174.7(7) . . . . ?
N1 C5 C16 N4 5.5(9) . . . . ?
N2 C7 C8 C9 -178.4(7) . . . . ?
N2 C7 C15 C11 175.8(6) . . . . ?
N2 C7 C15 C14 -6.4(10) . . . . ?
N3 C11 C15 C7 -176.5(6) . . . . ?
N3 C11 C15 C14 5.5(10) . . . . ?
N3 C12 C13 C14 0.8(14) . . . . ?
N4 C17 C18 C19 -175.5(6) . . . . ?
N4 C17 C25 C21 173.3(6) . . . . ?
N4 C17 C25 C24 -6.5(10) . . . . ?
N5 C21 C25 C17 -177.7(7) . . . . ?
N5 C21 C25 C24 2.0(10) . . . . ?
N5 C22 C23 C24 0.7(14) . . . . ?
C1 N1 C5 C4 -0.9(10) . . . . ?
C1 N1 C5 C16 177.2(6) . . . . ?
C1 C2 C3 C4 2.6(11) . . . . ?
C2 C1 C6 O1 19.8(9) . . . . ?
C2 C1 C6 N2 -159.7(6) . . . . ?
C2 C3 C4 C5 -3.2(11) . . . . ?
C3 C4 C5 N1 2.4(11) . . . . ?
C3 C4 C5 C16 -175.7(7) . . . . ?
C4 C5 C16 O2 3.5(11) . . . . ?
C4 C5 C16 N4 -176.3(6) . . . . ?
C5 N1 C1 C2 0.3(9) . . . . ?
C5 N1 C1 C6 -179.8(6) . . . . ?
C6 N2 C7 C8 -30.9(10) . . . . ?
C6 N2 C7 C15 152.4(6) . . . . ?
C6 C1 C2 C3 178.9(6) . . . . ?
C7 N2 C6 O1 -4.8(11) . . . . ?
C7 N2 C6 C1 174.7(6) . . . . ?
C7 C8 C9 C10 2.9(13) . . . . ?
C8 C7 C15 C11 -0.9(10) . . . . ?
C8 C7 C15 C14 176.9(7) . . . . ?
C8 C9 C10 C11 -1.3(13) . . . . ?
C9 C10 C11 N3 177.7(7) . . . . ?
C9 C10 C11 C15 -1.3(12) . . . . ?
C10 C11 C15 C7 2.4(10) . . . . ?
C10 C11 C15 C14 -175.5(7) . . . . ?
C11 N3 C12 C13 -0.9(13) . . . . ?
C12 N3 C11 C10 178.7(8) . . . . ?
C12 N3 C11 C15 -2.3(10) . . . . ?
C12 C13 C14 C15 2.6(12) . . . . ?
C13 C14 C15 C7 176.7(7) . . . . ?
C13 C14 C15 C11 -5.5(10) . . . . ?
C15 C7 C8 C9 -1.8(11) . . . . ?
C16 N4 C17 C18 -22.1(11) . . . . ?
C16 N4 C17 C25 161.1(7) . . . . ?
C17 N4 C16 O2 -8.4(13) . . . . ?
C17 N4 C16 C5 171.4(6) . . . . ?
C17 C18 C19 C20 0.9(11) . . . . ?
C18 C17 C25 C21 -3.4(10) . . . . ?
C18 C17 C25 C24 176.9(7) . . . . ?
C18 C19 C20 C21 -0.5(11) . . . . ?
C19 C20 C21 N5 179.5(7) . . . . ?
C19 C20 C21 C25 -1.9(11) . . . . ?
C20 C21 C25 C17 3.8(10) . . . . ?
C20 C21 C25 C24 -176.5(6) . . . . ?
C21 N5 C22 C23 -2.0(13) . . . . ?
C22 N5 C21 C20 179.1(7) . . . . ?
C22 N5 C21 C25 0.6(11) . . . . ?
C22 C23 C24 C25 2.0(11) . . . . ?
C23 C24 C25 C17 176.5(7) . . . . ?
C23 C24 C25 C21 -3.3(10) . . . . ?
C25 C17 C18 C19 1.1(10) . . . . ?

loop_
_exptl_oxdiff_crystal_face_indexfrac_h
_exptl_oxdiff_crystal_face_indexfrac_k
_exptl_oxdiff_crystal_face_indexfrac_l
_exptl_oxdiff_crystal_face_x
_exptl_oxdiff_crystal_face_y
_exptl_oxdiff_crystal_face_z
1.0072 -0.9993 -0.0003 0.0406 0.1173 0.0444
-1.0072 0.9993 0.0003 -0.0406 -0.1173 -0.0444
0.9968 0.9998 -0.9992 -0.0265 -0.0414 -0.2358
-0.0076 0.9997 0.0002 -0.0646 -0.1018 -0.0450
1.0120 -0.9996 -0.9997 0.1026 0.1623 -0.1457
0.0048 -0.0002 -0.9994 0.0620 0.0450 -0.1902
-0.9872 -1.0003 -0.9995 0.1506 0.1314 -0.1445
-0.0048 0.0002 0.9994 -0.0620 -0.0450 0.1902
-0.9948 -0.0006 -0.9993 0.0860 0.0295 -0.1896
0.9996 0.0004 -0.0001 -0.0240 0.0155 -0.0006
-0.9996 -0.0004 0.0001 0.0240 -0.0155 0.0006
1.0023 -0.9991 0.9991 -0.0214 0.0723 0.2346

loop_
_smtbx_masks_void_nr
_smtbx_masks_void_average_x
_smtbx_masks_void_average_y
_smtbx_masks_void_average_z
_smtbx_masks_void_volume
_smtbx_masks_void_count_electrons
_smtbx_masks_void_content
1 0.000 0.000 -0.416 358.1 76.6 '4 CH3CN'
2 0.500 0.500 -0.789 358.1 76.6 '4 CH3CN'
